data_4065188
loop_
_publ_author_name
'Vicente, Jos\'e'
'Abad, Jos\'e Antonio'
'L\'opez-Nicol\'as, Rosa-Mar\'ia'
'Jones, Peter G.'

_publ_section_title
;
 Palladated Oligophenylene Thioethers: Synthesis and Reactivity toward
 Isocyanides, Carbon Monoxide, and Alkynes
;
_journal_issue 18
_journal_name_full Organometallics
_journal_page_first 4983
_journal_paper_doi 10.1021/om200607h
_journal_volume 30
_journal_year 2011
_chemical_formula_sum 'C49 H42 F3 N2 O3 P Pd S2'
_chemical_formula_weight 965.34
_chemical_name_systematic
;
 ?
;
_space_group_IT_number 14
_symmetry_cell_setting monoclinic
_symmetry_space_group_name_Hall '-P 2ybc'
_symmetry_space_group_name_H-M 'P 1 21/c 1'
_atom_sites_solution_hydrogens geom
_atom_sites_solution_primary Patterson
_atom_sites_solution_secondary difmap
_audit_creation_method SHELXL-97
_cell_angle_alpha 90.00
_cell_angle_beta 103.535(4)
_cell_angle_gamma 90.00
_cell_formula_units_Z 4
_cell_length_a 14.6913(11)
_cell_length_b 10.4189(8)
_cell_length_c 29.827(2)
_cell_measurement_reflns_used 7544
_cell_measurement_temperature 133(2)
_cell_measurement_theta_max 30
_cell_measurement_theta_min 2.4
_cell_volume 4438.7(6)
_computing_cell_refinement 'Bruker SAINT'
_computing_data_collection 'Bruker SMART'
_computing_data_reduction 'Bruker SAINT'
_computing_molecular_graphics 'Siemens XP'
_computing_publication_material SHELXL-97
_computing_structure_refinement 'SHELXL-97 (Sheldrick, 1997)'
_computing_structure_solution 'SHELXS-97 (Sheldrick, 1990)'
_diffrn_ambient_temperature 133(2)
_diffrn_detector_area_resol_mean 8.192
_diffrn_measured_fraction_theta_full 1.000
_diffrn_measured_fraction_theta_max 1.000
_diffrn_measurement_device_type 'Bruker SMART 1000 CCD'
_diffrn_measurement_method '\w- & \f-scan'
_diffrn_radiation_monochromator graphite
_diffrn_radiation_source 'fine-focus sealed tube'
_diffrn_radiation_type MoK\a
_diffrn_radiation_wavelength 0.71073
_diffrn_reflns_av_R_equivalents 0.0493
_diffrn_reflns_av_sigmaI/netI 0.0472
_diffrn_reflns_limit_h_max 19
_diffrn_reflns_limit_h_min -19
_diffrn_reflns_limit_k_max 13
_diffrn_reflns_limit_k_min -13
_diffrn_reflns_limit_l_max 39
_diffrn_reflns_limit_l_min -39
_diffrn_reflns_number 61154
_diffrn_reflns_theta_full 28.00
_diffrn_reflns_theta_max 28.28
_diffrn_reflns_theta_min 1.40
_exptl_absorpt_coefficient_mu 0.605
_exptl_absorpt_correction_T_max 0.962
_exptl_absorpt_correction_T_min 0.818
_exptl_absorpt_correction_type multi-scan
_exptl_absorpt_process_details SADABS
_exptl_crystal_colour yellow
_exptl_crystal_density_diffrn 1.445
_exptl_crystal_density_method 'not measured'
_exptl_crystal_description lath
_exptl_crystal_F_000 1976
_exptl_crystal_size_max 0.40
_exptl_crystal_size_mid 0.11
_exptl_crystal_size_min 0.05
_refine_diff_density_max 1.196
_refine_diff_density_min -0.448
_refine_diff_density_rms 0.071
_refine_ls_extinction_method none
_refine_ls_goodness_of_fit_ref 0.964
_refine_ls_hydrogen_treatment 'rigid methyls, others riding'
_refine_ls_matrix_type full
_refine_ls_number_parameters 554
_refine_ls_number_reflns 11007
_refine_ls_number_restraints 161
_refine_ls_restrained_S_all 0.957
_refine_ls_R_factor_all 0.0546
_refine_ls_R_factor_gt 0.0305
_refine_ls_shift/su_max 0.005
_refine_ls_shift/su_mean 0.000
_refine_ls_structure_factor_coef Fsqd
_refine_ls_weighting_details 'calc w=1/[\s^2^(Fo^2^)+(0.0400P)^2^] where P=(Fo^2^+2Fc^2^)/3'
_refine_ls_weighting_scheme calc
_refine_ls_wR_factor_gt 0.0694
_refine_ls_wR_factor_ref 0.0767
_reflns_number_gt 8058
_reflns_number_total 11007
_reflns_threshold_expression >2sigma(I)
_cod_data_source_file om200607h_si_001.cif
_cod_data_source_block yelglup
_cod_depositor_comments
;
The following automatic conversions were performed:

'_geom_bond_publ_flag' value 'Y' changed to 'y' according to
/home/saulius/struct/CIF-dictionaries/cif_core.dic dictionary named
'cif_core.dic' version 2.4.1 from 2010-06-29 (14
times).

'_geom_angle_publ_flag' value 'Y' changed to 'y' according
to /home/saulius/struct/CIF-dictionaries/cif_core.dic dictionary
named 'cif_core.dic' version 2.4.1 from 2010-06-29 (20 times).

Automatic conversion script
Id: cif_fix_values 1715 2011-07-08 13:25:40Z adriana 

 Adding full bibliography for 4065180--4065189.cif.
;
_cod_original_sg_symbol_H-M 'P 21/c'
_cod_database_code 4065188

loop_
_symmetry_equiv_pos_as_xyz
'x, y, z'
'-x, y+1/2, -z+1/2'
'-x, -y, -z'
'x, -y-1/2, z-1/2'

loop_
_atom_site_label
_atom_site_type_symbol
_atom_site_fract_x
_atom_site_fract_y
_atom_site_fract_z
_atom_site_U_iso_or_equiv
_atom_site_adp_type
_atom_site_occupancy
_atom_site_symmetry_multiplicity
_atom_site_calc_flag
_atom_site_refinement_flags
Pd Pd 0.624933(10) 0.633157(16) 0.611667(5) 0.01762(5) Uani 1 1 d .
S1 S 0.50216(3) 0.54563(5) 0.638367(17) 0.02015(11) Uani 1 1 d .
P P 0.73980(4) 0.46878(6) 0.641287(18) 0.01984(12) Uani 1 1 d .
N1 N 0.52757(12) 0.83865(18) 0.54600(6) 0.0209(4) Uani 1 1 d U
N4 N 0.80257(12) 0.78229(18) 0.60363(6) 0.0222(4) Uani 1 1 d U
C10 C 0.52731(13) 0.7695(2) 0.58055(7) 0.0190(4) Uani 1 1 d U
C11 C 0.59902(13) 0.8455(2) 0.52146(7) 0.0194(4) Uani 1 1 d DU
C12 C 0.60374(15) 0.7523(2) 0.48834(7) 0.0258(5) Uani 1 1 d DU
C13 C 0.67284(17) 0.7642(2) 0.46384(8) 0.0318(6) Uani 1 1 d DU
H13 H 0.6764 0.7028 0.4408 0.038 Uiso 1 1 calc R
C14 C 0.73619(16) 0.8636(2) 0.47242(8) 0.0328(6) Uani 1 1 d DU
H14 H 0.7850 0.8679 0.4565 0.039 Uiso 1 1 calc R
C15 C 0.72874(15) 0.9570(2) 0.50420(8) 0.0283(5) Uani 1 1 d DU
H15 H 0.7722 1.0260 0.5097 0.034 Uiso 1 1 calc R
C16 C 0.65837(14) 0.9515(2) 0.52830(7) 0.0220(5) Uani 1 1 d DU
C17 C 0.53492(18) 0.6432(2) 0.47957(8) 0.0364(6) Uani 1 1 d U
H17A H 0.5423 0.5914 0.5076 0.044 Uiso 1 1 calc R
H17B H 0.5465 0.5896 0.4545 0.044 Uiso 1 1 calc R
H17C H 0.4711 0.6775 0.4709 0.044 Uiso 1 1 calc R
C18 C 0.64594(16) 1.0562(2) 0.56125(8) 0.0309(5) Uani 1 1 d U
H18A H 0.5817 1.0889 0.5525 0.037 Uiso 1 1 calc R
H18B H 0.6899 1.1261 0.5601 0.037 Uiso 1 1 calc R
H18C H 0.6581 1.0215 0.5926 0.037 Uiso 1 1 calc R
C21 C 0.44188(13) 0.7758(2) 0.59998(7) 0.0209(4) Uani 1 1 d DU
C22 C 0.42076(13) 0.6755(2) 0.62594(7) 0.0212(5) Uani 1 1 d DU
C23 C 0.33902(14) 0.6727(2) 0.64197(7) 0.0268(5) Uani 1 1 d DU
H23 H 0.3248 0.6014 0.6590 0.032 Uiso 1 1 calc R
C24 C 0.27934(15) 0.7764(3) 0.63243(8) 0.0301(5) Uani 1 1 d DU
H24 H 0.2233 0.7767 0.6431 0.036 Uiso 1 1 calc R
C25 C 0.30004(15) 0.8803(3) 0.60746(7) 0.0302(5) Uani 1 1 d DU
H25 H 0.2588 0.9518 0.6017 0.036 Uiso 1 1 calc R
C26 C 0.38073(14) 0.8801(2) 0.59091(7) 0.0265(5) Uani 1 1 d DU
H26 H 0.3943 0.9508 0.5734 0.032 Uiso 1 1 calc R
C31 C 0.54477(13) 0.5652(2) 0.69937(7) 0.0198(4) Uani 1 1 d DU
C32 C 0.54417(14) 0.4589(2) 0.72714(7) 0.0240(5) Uani 1 1 d DU
H32 H 0.5193 0.3794 0.7142 0.029 Uiso 1 1 calc R
C33 C 0.58085(16) 0.4708(3) 0.77460(8) 0.0313(5) Uani 1 1 d DU
H33 H 0.5814 0.3987 0.7942 0.038 Uiso 1 1 calc R
C34 C 0.61629(15) 0.5867(3) 0.79316(8) 0.0309(5) Uani 1 1 d DU
H34 H 0.6415 0.5938 0.8254 0.037 Uiso 1 1 calc R
C35 C 0.61541(14) 0.6930(2) 0.76519(7) 0.0280(5) Uani 1 1 d DU
H35 H 0.6393 0.7727 0.7783 0.034 Uiso 1 1 calc R
C36 C 0.57946(14) 0.6825(2) 0.71798(7) 0.0246(5) Uani 1 1 d DU
H36 H 0.5786 0.7549 0.6986 0.030 Uiso 1 1 calc R
C40 C 0.73122(14) 0.7330(2) 0.59997(7) 0.0212(4) Uani 1 1 d U
C41 C 0.88790(13) 0.8479(2) 0.60878(7) 0.0219(5) Uani 1 1 d DU
C42 C 0.90763(15) 0.9466(2) 0.64152(8) 0.0276(5) Uani 1 1 d DU
C43 C 0.99223(16) 1.0102(3) 0.64550(9) 0.0353(6) Uani 1 1 d DU
H43 H 1.0089 1.0775 0.6674 0.042 Uiso 1 1 calc R
C44 C 1.05293(16) 0.9771(3) 0.61803(9) 0.0403(6) Uani 1 1 d DU
H44 H 1.1097 1.0233 0.6207 0.048 Uiso 1 1 calc R
C45 C 1.03124(15) 0.8777(3) 0.58703(9) 0.0342(6) Uani 1 1 d DU
H45 H 1.0742 0.8553 0.5690 0.041 Uiso 1 1 calc R
C46 C 0.94799(14) 0.8089(2) 0.58134(8) 0.0258(5) Uani 1 1 d DU
C47 C 0.84173(16) 0.9828(3) 0.67119(8) 0.0353(6) Uani 1 1 d U
H47A H 0.8775 1.0187 0.7004 0.042 Uiso 1 1 calc R
H47B H 0.8078 0.9064 0.6774 0.042 Uiso 1 1 calc R
H47C H 0.7970 1.0469 0.6551 0.042 Uiso 1 1 calc R
C48 C 0.92370(16) 0.6989(3) 0.54816(8) 0.0322(6) Uani 1 1 d U
H48A H 0.9733 0.6879 0.5315 0.039 Uiso 1 1 calc R
H48B H 0.8643 0.7169 0.5261 0.039 Uiso 1 1 calc R
H48C H 0.9176 0.6202 0.5652 0.039 Uiso 1 1 calc R
C51 C 0.84163(14) 0.5427(2) 0.67849(7) 0.0232(5) Uani 1 1 d DU
C52 C 0.82596(16) 0.6231(3) 0.71345(7) 0.0332(6) Uani 1 1 d DU
H52 H 0.7645 0.6309 0.7183 0.040 Uiso 1 1 calc R
C53 C 0.89830(18) 0.6913(3) 0.74103(8) 0.0408(7) Uani 1 1 d DU
H53 H 0.8866 0.7460 0.7645 0.049 Uiso 1 1 calc R
C54 C 0.98788(17) 0.6797(3) 0.73436(8) 0.0410(7) Uani 1 1 d DU
H54 H 1.0378 0.7267 0.7533 0.049 Uiso 1 1 calc R
C55 C 1.00480(17) 0.6008(3) 0.70054(9) 0.0423(7) Uani 1 1 d DU
H55 H 1.0666 0.5927 0.6963 0.051 Uiso 1 1 calc R
C56 C 0.93245(15) 0.5324(3) 0.67238(8) 0.0318(6) Uani 1 1 d DU
H56 H 0.9449 0.4783 0.6489 0.038 Uiso 1 1 calc R
C61 C 0.77743(14) 0.3939(2) 0.59354(7) 0.0214(5) Uani 1 1 d DU
C62 C 0.84739(15) 0.3010(2) 0.60024(8) 0.0290(5) Uani 1 1 d DU
H62 H 0.8758 0.2724 0.6305 0.035 Uiso 1 1 calc R
C63 C 0.87557(17) 0.2501(3) 0.56282(9) 0.0371(6) Uani 1 1 d DU
H63 H 0.9246 0.1887 0.5675 0.045 Uiso 1 1 calc R
C64 C 0.83249(18) 0.2886(3) 0.51863(9) 0.0390(6) Uani 1 1 d DU
H64 H 0.8521 0.2535 0.4930 0.047 Uiso 1 1 calc R
C65 C 0.76143(18) 0.3774(3) 0.51147(8) 0.0362(6) Uani 1 1 d DU
H65 H 0.7310 0.4020 0.4810 0.043 Uiso 1 1 calc R
C66 C 0.73432(16) 0.4309(2) 0.54872(7) 0.0281(5) Uani 1 1 d DU
H66 H 0.6859 0.4935 0.5437 0.034 Uiso 1 1 calc R
C71 C 0.70874(14) 0.3335(2) 0.67361(7) 0.0227(5) Uani 1 1 d DU
C72 C 0.75637(16) 0.3045(3) 0.71878(8) 0.0302(5) Uani 1 1 d DU
H72 H 0.8076 0.3562 0.7340 0.036 Uiso 1 1 calc R
C73 C 0.72873(18) 0.2002(3) 0.74136(8) 0.0368(6) Uani 1 1 d DU
H73 H 0.7615 0.1804 0.7720 0.044 Uiso 1 1 calc R
C74 C 0.65420(19) 0.1254(3) 0.71978(9) 0.0404(6) Uani 1 1 d DU
H74 H 0.6356 0.0544 0.7355 0.048 Uiso 1 1 calc R
C75 C 0.60619(18) 0.1534(2) 0.67510(9) 0.0361(6) Uani 1 1 d DU
H75 H 0.5548 0.1015 0.6602 0.043 Uiso 1 1 calc R
C76 C 0.63318(15) 0.2573(2) 0.65206(8) 0.0276(5) Uani 1 1 d DU
H76 H 0.6000 0.2766 0.6215 0.033 Uiso 1 1 calc R
C99 C 0.86161(17) 0.5593(3) 0.40517(8) 0.0334(6) Uani 1 1 d .
S2 S 0.82879(4) 0.66097(6) 0.354612(19) 0.02842(13) Uani 1 1 d .
O1 O 0.91890(12) 0.68940(19) 0.34498(6) 0.0421(5) Uani 1 1 d .
O2 O 0.77002(12) 0.57965(18) 0.32118(6) 0.0410(4) Uani 1 1 d .
O3 O 0.78446(12) 0.76840(18) 0.37064(6) 0.0433(5) Uani 1 1 d .
F1 F 0.92212(13) 0.61404(19) 0.43928(5) 0.0641(5) Uani 1 1 d .
F2 F 0.89804(12) 0.44744(17) 0.39531(5) 0.0538(4) Uani 1 1 d .
F3 F 0.78708(12) 0.52673(17) 0.42139(5) 0.0529(4) Uani 1 1 d .

loop_
_atom_site_aniso_label
_atom_site_aniso_U_11
_atom_site_aniso_U_22
_atom_site_aniso_U_33
_atom_site_aniso_U_23
_atom_site_aniso_U_13
_atom_site_aniso_U_12
Pd 0.01572(7) 0.01908(9) 0.01778(8) 0.00089(7) 0.00337(5) -0.00004(7)
S1 0.0193(2) 0.0206(3) 0.0204(2) -0.0002(2) 0.00423(19) -0.0024(2)
P 0.0189(2) 0.0229(3) 0.0183(2) 0.0014(2) 0.0054(2) 0.0030(2)
N1 0.0196(8) 0.0222(11) 0.0202(8) 0.0001(7) 0.0036(7) 0.0005(7)
N4 0.0199(9) 0.0219(11) 0.0243(9) 0.0028(8) 0.0038(7) 0.0012(8)
C10 0.0163(9) 0.0192(12) 0.0198(10) -0.0014(8) 0.0004(7) -0.0019(8)
C11 0.0189(10) 0.0202(12) 0.0184(9) 0.0045(8) 0.0031(8) 0.0033(8)
C12 0.0339(12) 0.0211(13) 0.0209(10) 0.0012(9) 0.0031(9) 0.0051(10)
C13 0.0442(14) 0.0288(14) 0.0239(11) 0.0045(10) 0.0114(10) 0.0139(11)
C14 0.0337(12) 0.0361(15) 0.0333(12) 0.0141(12) 0.0171(10) 0.0138(11)
C15 0.0245(11) 0.0256(14) 0.0353(12) 0.0111(10) 0.0083(9) 0.0017(10)
C16 0.0240(10) 0.0204(12) 0.0204(10) 0.0023(9) 0.0028(8) 0.0013(9)
C17 0.0457(14) 0.0279(15) 0.0308(12) -0.0054(11) -0.0005(11) -0.0017(12)
C18 0.0344(13) 0.0250(14) 0.0330(12) -0.0056(11) 0.0074(10) -0.0019(10)
C21 0.0149(9) 0.0273(13) 0.0191(10) -0.0010(9) 0.0013(7) -0.0010(9)
C22 0.0159(9) 0.0254(12) 0.0207(10) -0.0009(9) 0.0009(8) -0.0008(8)
C23 0.0186(10) 0.0365(15) 0.0244(11) 0.0047(10) 0.0036(8) -0.0034(9)
C24 0.0167(10) 0.0453(16) 0.0285(12) 0.0033(11) 0.0054(9) 0.0027(10)
C25 0.0198(10) 0.0406(16) 0.0291(11) 0.0050(11) 0.0038(9) 0.0101(10)
C26 0.0219(10) 0.0329(14) 0.0231(10) 0.0068(10) 0.0022(8) 0.0055(10)
C31 0.0159(9) 0.0242(13) 0.0200(10) -0.0006(9) 0.0059(8) 0.0016(8)
C32 0.0247(11) 0.0224(13) 0.0269(11) 0.0001(9) 0.0102(9) -0.0002(9)
C33 0.0344(12) 0.0337(15) 0.0273(11) 0.0077(11) 0.0099(10) 0.0036(11)
C34 0.0264(11) 0.0460(16) 0.0198(10) -0.0024(10) 0.0047(9) 0.0026(11)
C35 0.0216(11) 0.0333(14) 0.0282(11) -0.0085(10) 0.0037(9) -0.0001(10)
C36 0.0230(10) 0.0235(13) 0.0275(11) 0.0008(10) 0.0065(9) -0.0001(9)
C40 0.0202(10) 0.0203(12) 0.0227(10) 0.0024(9) 0.0039(8) 0.0028(9)
C41 0.0147(9) 0.0201(13) 0.0293(11) 0.0052(9) 0.0019(8) -0.0001(8)
C42 0.0211(10) 0.0251(13) 0.0348(12) -0.0011(10) 0.0031(9) 0.0031(9)
C43 0.0267(12) 0.0288(15) 0.0481(15) -0.0112(12) 0.0039(11) -0.0038(10)
C44 0.0196(11) 0.0378(17) 0.0638(17) -0.0073(14) 0.0102(11) -0.0050(11)
C45 0.0226(11) 0.0373(16) 0.0449(14) -0.0034(12) 0.0122(10) 0.0003(11)
C46 0.0227(11) 0.0243(13) 0.0291(11) 0.0033(10) 0.0031(9) 0.0024(9)
C47 0.0294(12) 0.0378(16) 0.0389(13) -0.0075(12) 0.0083(10) 0.0019(11)
C48 0.0269(12) 0.0371(16) 0.0311(12) -0.0030(11) 0.0040(10) 0.0027(11)
C51 0.0218(10) 0.0274(13) 0.0193(10) 0.0018(9) 0.0023(8) 0.0030(9)
C52 0.0254(11) 0.0457(17) 0.0276(11) -0.0082(11) 0.0040(9) 0.0052(11)
C53 0.0442(15) 0.0469(18) 0.0264(12) -0.0114(12) -0.0018(11) 0.0068(13)
C54 0.0352(14) 0.0507(18) 0.0301(13) -0.0033(12) -0.0065(10) -0.0081(13)
C55 0.0251(12) 0.063(2) 0.0383(14) -0.0074(13) 0.0056(10) -0.0072(12)
C56 0.0240(11) 0.0415(16) 0.0307(12) -0.0061(11) 0.0077(9) -0.0010(11)
C61 0.0217(10) 0.0220(13) 0.0223(10) -0.0020(9) 0.0087(8) -0.0045(9)
C62 0.0253(11) 0.0326(15) 0.0304(12) -0.0038(11) 0.0091(9) 0.0013(10)
C63 0.0316(13) 0.0363(16) 0.0481(15) -0.0112(13) 0.0189(11) -0.0013(11)
C64 0.0490(15) 0.0399(17) 0.0368(13) -0.0140(12) 0.0280(12) -0.0154(13)
C65 0.0526(15) 0.0353(16) 0.0233(11) -0.0003(11) 0.0139(11) -0.0108(13)
C66 0.0327(12) 0.0275(14) 0.0247(11) 0.0006(10) 0.0081(9) -0.0027(10)
C71 0.0250(11) 0.0215(13) 0.0252(10) 0.0032(9) 0.0135(9) 0.0071(9)
C72 0.0269(11) 0.0368(15) 0.0292(12) 0.0066(11) 0.0113(9) 0.0102(10)
C73 0.0435(14) 0.0401(17) 0.0325(13) 0.0151(12) 0.0200(11) 0.0163(13)
C74 0.0543(16) 0.0315(15) 0.0465(15) 0.0140(13) 0.0345(13) 0.0094(13)
C75 0.0453(14) 0.0253(15) 0.0463(15) -0.0018(12) 0.0285(12) -0.0021(11)
C76 0.0328(12) 0.0258(14) 0.0279(11) -0.0003(10) 0.0143(9) 0.0034(10)
C99 0.0374(13) 0.0382(16) 0.0251(11) 0.0035(11) 0.0083(10) 0.0051(12)
S2 0.0313(3) 0.0294(4) 0.0247(3) 0.0045(2) 0.0066(2) 0.0026(2)
O1 0.0380(10) 0.0520(13) 0.0402(10) 0.0080(9) 0.0171(8) -0.0043(9)
O2 0.0475(10) 0.0385(11) 0.0306(9) 0.0051(8) -0.0039(8) -0.0075(9)
O3 0.0479(11) 0.0339(11) 0.0494(11) 0.0018(9) 0.0143(9) 0.0088(9)
F1 0.0769(12) 0.0766(14) 0.0284(8) 0.0044(9) -0.0089(8) -0.0186(10)
F2 0.0664(11) 0.0468(11) 0.0487(9) 0.0155(8) 0.0143(8) 0.0248(9)
F3 0.0660(11) 0.0520(11) 0.0518(9) 0.0140(8) 0.0361(8) -0.0015(9)

loop_
_atom_type_symbol
_atom_type_description
_atom_type_scat_dispersion_real
_atom_type_scat_dispersion_imag
_atom_type_scat_source
C C 0.0033 0.0016 'International Tables Vol C Tables 4.2.6.8 and 6.1.1.4'
H H 0.0000 0.0000 'International Tables Vol C Tables 4.2.6.8 and 6.1.1.4'
N N 0.0061 0.0033 'International Tables Vol C Tables 4.2.6.8 and 6.1.1.4'
O O 0.0106 0.0060 'International Tables Vol C Tables 4.2.6.8 and 6.1.1.4'
F F 0.0171 0.0103 'International Tables Vol C Tables 4.2.6.8 and 6.1.1.4'
P P 0.1023 0.0942 'International Tables Vol C Tables 4.2.6.8 and 6.1.1.4'
S S 0.1246 0.1234 'International Tables Vol C Tables 4.2.6.8 and 6.1.1.4'
Pd Pd -0.9988 1.0072 'International Tables Vol C Tables 4.2.6.8 and 6.1.1.4'

loop_
_geom_angle_atom_site_label_1
_geom_angle_atom_site_label_2
_geom_angle_atom_site_label_3
_geom_angle
_geom_angle_publ_flag
C40 Pd C10 93.03(8) y
C40 Pd S1 167.86(6) y
C10 Pd S1 84.91(6) y
C40 Pd P 85.67(6) y
C10 Pd P 175.02(6) y
S1 Pd P 97.36(2) y
C22 S1 C31 100.51(10) y
C22 S1 Pd 99.63(7) y
C31 S1 Pd 100.89(7) y
C51 P C61 107.65(9) y
C51 P C71 106.11(10) y
C61 P C71 103.98(10) y
C51 P Pd 109.12(8) y
C61 P Pd 109.35(7) y
C71 P Pd 119.99(7) y
C10 N1 C11 126.68(18) y
C40 N4 C41 177.3(2) y
N1 C10 C21 117.00(18) y
N1 C10 Pd 128.58(15) y
C21 C10 Pd 114.18(14) y
C16 C11 C12 121.43(19) ?
C16 C11 N1 118.64(19) ?
C12 C11 N1 119.72(19) ?
C13 C12 C11 118.2(2) ?
C13 C12 C17 121.4(2) ?
C11 C12 C17 120.4(2) ?
C14 C13 C12 121.0(2) ?
C13 C14 C15 120.0(2) ?
C14 C15 C16 120.9(2) ?
C15 C16 C11 118.2(2) ?
C15 C16 C18 121.7(2) ?
C11 C16 C18 120.13(19) ?
C22 C21 C26 118.68(19) ?
C22 C21 C10 120.1(2) y
C26 C21 C10 121.2(2) ?
C21 C22 C23 122.3(2) ?
C21 C22 S1 117.58(15) y
C23 C22 S1 120.12(18) ?
C24 C23 C22 118.1(2) ?
C23 C24 C25 120.9(2) ?
C26 C25 C24 120.2(2) ?
C25 C26 C21 119.8(2) ?
C32 C31 C36 121.19(19) ?
C32 C31 S1 117.85(17) ?
C36 C31 S1 120.93(16) ?
C31 C32 C33 118.7(2) ?
C34 C33 C32 120.3(2) ?
C33 C34 C35 120.6(2) ?
C34 C35 C36 119.8(2) ?
C35 C36 C31 119.5(2) ?
N4 C40 Pd 163.79(18) ?
C46 C41 C42 124.4(2) ?
C46 C41 N4 117.7(2) ?
C42 C41 N4 117.86(19) ?
C43 C42 C41 116.4(2) ?
C43 C42 C47 121.1(2) ?
C41 C42 C47 122.5(2) ?
C44 C43 C42 121.1(2) ?
C45 C44 C43 120.3(2) ?
C44 C45 C46 121.9(2) ?
C45 C46 C41 115.9(2) ?
C45 C46 C48 122.6(2) ?
C41 C46 C48 121.5(2) ?
C56 C51 C52 118.3(2) ?
C56 C51 P 124.45(17) ?
C52 C51 P 117.06(16) ?
C53 C52 C51 121.0(2) ?
C52 C53 C54 119.8(2) ?
C55 C54 C53 120.1(2) ?
C54 C55 C56 120.6(2) ?
C55 C56 C51 120.2(2) ?
C62 C61 C66 119.0(2) ?
C62 C61 P 122.37(16) ?
C66 C61 P 118.61(17) ?
C63 C62 C61 120.0(2) ?
C64 C63 C62 120.1(2) ?
C65 C64 C63 120.4(2) ?
C64 C65 C66 119.9(2) ?
C65 C66 C61 120.5(2) ?
C76 C71 C72 119.1(2) ?
C76 C71 P 117.83(16) ?
C72 C71 P 123.05(18) ?
C73 C72 C71 120.0(2) ?
C74 C73 C72 120.5(2) ?
C73 C74 C75 120.1(2) ?
C74 C75 C76 120.0(2) ?
C75 C76 C71 120.3(2) ?
F1 C99 F3 107.0(2) ?
F1 C99 F2 108.3(2) ?
F3 C99 F2 105.1(2) ?
F1 C99 S2 112.98(19) ?
F3 C99 S2 111.55(17) ?
F2 C99 S2 111.51(16) ?
O3 S2 O2 116.57(11) ?
O3 S2 O1 114.47(12) ?
O2 S2 O1 114.35(11) ?
O3 S2 C99 103.42(11) ?
O2 S2 C99 103.47(11) ?
O1 S2 C99 101.94(11) ?

loop_
_geom_bond_atom_site_label_1
_geom_bond_atom_site_label_2
_geom_bond_distance
_geom_bond_publ_flag
Pd C40 1.974(2) y
Pd C10 2.077(2) y
Pd S1 2.3220(5) y
Pd P 2.4215(6) y
S1 C22 1.787(2) y
S1 C31 1.792(2) y
P C51 1.813(2) y
P C61 1.820(2) y
P C71 1.825(2) y
N1 C10 1.258(3) y
N1 C11 1.415(3) y
N4 C40 1.149(3) y
N4 C41 1.404(3) y
C10 C21 1.502(3) y
C11 C16 1.392(3) ?
C11 C12 1.398(3) ?
C12 C13 1.388(3) ?
C12 C17 1.503(3) ?
C13 C14 1.375(3) ?
C14 C15 1.381(3) ?
C15 C16 1.392(3) ?
C16 C18 1.507(3) ?
C21 C22 1.378(3) y
C21 C26 1.396(3) ?
C22 C23 1.393(3) ?
C23 C24 1.378(3) ?
C24 C25 1.388(3) ?
C25 C26 1.387(3) ?
C31 C32 1.384(3) ?
C31 C36 1.389(3) ?
C32 C33 1.397(3) ?
C33 C34 1.379(3) ?
C34 C35 1.384(3) ?
C35 C36 1.388(3) ?
C41 C46 1.397(3) ?
C41 C42 1.402(3) ?
C42 C43 1.389(3) ?
C42 C47 1.505(3) ?
C43 C44 1.388(3) ?
C44 C45 1.375(3) ?
C45 C46 1.393(3) ?
C46 C48 1.502(3) ?
C51 C56 1.392(3) ?
C51 C52 1.398(3) ?
C52 C53 1.379(3) ?
C53 C54 1.381(3) ?
C54 C55 1.369(4) ?
C55 C56 1.387(3) ?
C61 C62 1.392(3) ?
C61 C66 1.393(3) ?
C62 C63 1.384(3) ?
C63 C64 1.381(4) ?
C64 C65 1.374(4) ?
C65 C66 1.383(3) ?
C71 C76 1.393(3) ?
C71 C72 1.398(3) ?
C72 C73 1.388(3) ?
C73 C74 1.375(4) ?
C74 C75 1.385(4) ?
C75 C76 1.389(3) ?
C99 F1 1.314(3) ?
C99 F3 1.340(3) ?
C99 F2 1.344(3) ?
C99 S2 1.813(2) ?
S2 O3 1.4322(19) ?
S2 O2 1.4335(18) ?
S2 O1 1.4494(17) ?

loop_
_geom_hbond_atom_site_label_D
_geom_hbond_atom_site_label_H
_geom_hbond_atom_site_label_A
_geom_hbond_distance_DH
_geom_hbond_distance_HA
_geom_hbond_distance_DA
_geom_hbond_angle_DHA
_geom_hbond_site_symmetry_A
C53 H53 O1 0.95 2.43 3.288(3) 150.2 4_576
C56 H56 O1 0.95 2.63 3.302(3) 128.1 3_766
C23 H23 O2 0.95 2.50 3.393(3) 157.2 3_666
C35 H35 O2 0.95 2.56 3.433(3) 153.4 4_576
C34 H34 O3 0.95 2.64 3.324(3) 129.4 4_576
C44 H44 O3 0.95 2.65 3.532(3) 155.2 3_776
